data_4077113
loop_
_publ_author_name
'Forbes, Glenn C.'
'Kennedy, Alan R.'
'Mulvey, Robert E.'
'Roberts, Brett A.'
'Rowlings, Ren\'e B.'

_publ_section_title
;
 Alkali Metal Cation&#x2212;\p Interactions Stabilized Solely by
 [M{N(SiMe3)2}3]-Anions (M = Mg or Zn):&#x00A0; The Competing Influence of
 Alkali Metal&#x00B7;&#x00B7;&#x00B7;C(Me) Agostic Interactions
;
_journal_issue 23
_journal_name_full Organometallics
_journal_page_first 5115
_journal_paper_doi 10.1021/om020596u
_journal_volume 21
_journal_year 2002
_chemical_formula_sum 'C23 H59 K2 N3 Si6 Zn'
_chemical_formula_weight 689.84
_chemical_name_systematic
; 
 ? 
;
_space_group_IT_number 18
_symmetry_cell_setting orthorhombic
_symmetry_space_group_name_Hall 'P 2 2ab'
_symmetry_space_group_name_H-M 'P 21 21 2'
_atom_sites_solution_hydrogens geom
_atom_sites_solution_primary direct
_atom_sites_solution_secondary difmap
_audit_creation_method SHELXL-97
_cell_angle_alpha 90.00
_cell_angle_beta 90.00
_cell_angle_gamma 90.00
_cell_formula_units_Z 2
_cell_length_a 12.1889(4)
_cell_length_b 13.3110(6)
_cell_length_c 11.7458(4)
_cell_measurement_reflns_used 8446
_cell_measurement_temperature 123(2)
_cell_measurement_theta_max 27.40
_cell_measurement_theta_min 2.27
_cell_volume 1905.71(12)
_computing_data_collection 'Denzo and collect'
_computing_structure_refinement 'SHELXL-97 (Sheldrick, 1997)'
_computing_structure_solution 'SHELXS-97 (Sheldrick, 1990)'
_diffrn_ambient_temperature 123(2)
_diffrn_measured_fraction_theta_full 0.996
_diffrn_measured_fraction_theta_max 0.996
_diffrn_measurement_device_type 'Nonius Kappa CCD'
_diffrn_measurement_method 'phi and omega scans'
_diffrn_radiation_monochromator graphite
_diffrn_radiation_source 'fine-focus sealed tube'
_diffrn_radiation_type MoK\a
_diffrn_radiation_wavelength 0.71073
_diffrn_reflns_av_R_equivalents 0.0704
_diffrn_reflns_av_sigmaI/netI 0.0248
_diffrn_reflns_limit_h_max 15
_diffrn_reflns_limit_h_min 0
_diffrn_reflns_limit_k_max 16
_diffrn_reflns_limit_k_min 0
_diffrn_reflns_limit_l_max 14
_diffrn_reflns_limit_l_min 0
_diffrn_reflns_number 8446
_diffrn_reflns_theta_full 26.40
_diffrn_reflns_theta_max 26.40
_diffrn_reflns_theta_min 2.27
_diffrn_standards_decay_% 0
_diffrn_standards_number 0
_exptl_absorpt_coefficient_mu 1.068
_exptl_absorpt_correction_type none
_exptl_crystal_colour colourless
_exptl_crystal_density_diffrn 1.202
_exptl_crystal_density_method 'not measured'
_exptl_crystal_description plate
_exptl_crystal_F_000 740
_exptl_crystal_size_max 0.50
_exptl_crystal_size_mid 0.20
_exptl_crystal_size_min 0.07
_refine_diff_density_max 0.535
_refine_diff_density_min -0.252
_refine_diff_density_rms 0.064
_refine_ls_abs_structure_details 'Flack H D (1983), Acta Cryst. A39, 876-881'
_refine_ls_abs_structure_Flack 0.47(2)
_refine_ls_extinction_method none
_refine_ls_goodness_of_fit_ref 1.154
_refine_ls_hydrogen_treatment mixed
_refine_ls_matrix_type full
_refine_ls_number_parameters 170
_refine_ls_number_reflns 2227
_refine_ls_number_restraints 0
_refine_ls_restrained_S_all 1.154
_refine_ls_R_factor_all 0.0454
_refine_ls_R_factor_gt 0.0425
_refine_ls_shift/su_max 0.000
_refine_ls_shift/su_mean 0.000
_refine_ls_structure_factor_coef Fsqd
_refine_ls_weighting_details 'w=1/[\s^2^(Fo^2^)+(0.0287P)^2^+2.7938P] where P=(Fo^2^+2Fc^2^)/3'
_refine_ls_weighting_scheme calc
_refine_ls_wR_factor_gt 0.0960
_refine_ls_wR_factor_ref 0.0976
_reflns_number_gt 2132
_reflns_number_total 2227
_reflns_threshold_expression >2sigma(I)
_cod_data_source_file om020596u.cif
_cod_data_source_block new
_cod_depositor_comments
;
The following automatic conversions were performed:

'_refine_ls_weighting_scheme' value 'calc
w=1/[\s^2^(Fo^2^)+(0.0287P)^2^+2.7938P] where P=(Fo^2^+2Fc^2^)/3' was
changed to 'calc'. New tag '_refine_ls_weighting_details' was
created. The value of the new tag was set to
'w=1/[\s^2^(Fo^2^)+(0.0287P)^2^+2.7938P] where P=(Fo^2^+2Fc^2^)/3'.

Automatic conversion script
Id: cif_fix_values 3143 2015-03-26 13:38:13Z robertas 
;
_cod_original_sg_symbol_H-M P21212
_cod_database_code 4077113

loop_
_symmetry_equiv_pos_as_xyz
'x, y, z'
'-x, -y, z'
'x+1/2, -y+1/2, -z'
'-x+1/2, y+1/2, -z'

loop_
_atom_site_label
_atom_site_type_symbol
_atom_site_fract_x
_atom_site_fract_y
_atom_site_fract_z
_atom_site_U_iso_or_equiv
_atom_site_adp_type
_atom_site_occupancy
_atom_site_calc_flag
_atom_site_refinement_flags
_atom_site_disorder_assembly
_atom_site_disorder_group
Zn1 Zn 0.5000 0.5000 0.28099(5) 0.02599(17) Uani 1 d S . .
K1 K 0.31814(11) 0.88432(10) 0.24754(13) 0.0562(4) Uani 1 d . . .
N1 N 0.3590(3) 0.5115(3) 0.2017(3) 0.0305(8) Uani 1 d . . .
N2 N 0.5000 0.5000 0.4503(4) 0.0307(11) Uani 1 d S . .
Si1 Si 0.25199(11) 0.44001(11) 0.24910(12) 0.0373(3) Uani 1 d . . .
Si2 Si 0.34610(11) 0.59531(12) 0.09246(12) 0.0368(3) Uani 1 d . . .
Si3 Si 0.44692(15) 0.60041(12) 0.51963(12) 0.0475(4) Uani 1 d . . .
C1 C 0.3010(9) 0.3353(8) 0.3448(9) 0.037(2) Uiso 0.50 d P A 1
H1A H 0.3544 0.2938 0.3038 0.056 Uiso 0.50 calc PR A 1
H1B H 0.2384 0.2937 0.3676 0.056 Uiso 0.50 calc PR A 1
H1C H 0.3357 0.3640 0.4127 0.056 Uiso 0.50 calc PR A 1
C2 C 0.1415(13) 0.4160(13) 0.1390(14) 0.067(4) Uiso 0.50 d P A 1
H2A H 0.0991 0.4777 0.1268 0.101 Uiso 0.50 calc PR A 1
H2B H 0.0925 0.3627 0.1661 0.101 Uiso 0.50 calc PR A 1
H2C H 0.1756 0.3953 0.0672 0.101 Uiso 0.50 calc PR A 1
C3 C 0.1447(9) 0.5149(9) 0.3310(9) 0.040(2) Uiso 0.50 d P A 1
H3A H 0.1811 0.5567 0.3884 0.061 Uiso 0.50 calc PR A 1
H3B H 0.0938 0.4685 0.3687 0.061 Uiso 0.50 calc PR A 1
H3C H 0.1040 0.5579 0.2782 0.061 Uiso 0.50 calc PR A 1
C4 C 0.4669(4) 0.6820(4) 0.0848(5) 0.0465(14) Uani 1 d . . .
H4A H 0.4727 0.7199 0.1560 0.070 Uiso 1 calc R . .
H4B H 0.4573 0.7287 0.0211 0.070 Uiso 1 calc R . .
H4C H 0.5340 0.6426 0.0733 0.070 Uiso 1 calc R . .
C5 C 0.2195(4) 0.6766(5) 0.1078(5) 0.0518(15) Uani 1 d . . .
H5A H 0.1546 0.6382 0.0850 0.078 Uiso 1 calc R . .
H5B H 0.2267 0.7360 0.0590 0.078 Uiso 1 calc R . .
H5C H 0.2118 0.6978 0.1873 0.078 Uiso 1 calc R . .
C6 C 0.3335(5) 0.5347(5) -0.0519(4) 0.0592(18) Uani 1 d . . .
H6A H 0.3972 0.4915 -0.0655 0.089 Uiso 1 calc R . .
H6B H 0.3302 0.5870 -0.1106 0.089 Uiso 1 calc R . .
H6C H 0.2664 0.4942 -0.0546 0.089 Uiso 1 calc R . .
C7 C 0.3919(4) 0.6978(4) 0.4200(4) 0.0405(12) Uani 1 d . . .
H7A H 0.4525 0.7275 0.3768 0.061 Uiso 1 calc R . .
H7B H 0.3545 0.7503 0.4637 0.061 Uiso 1 calc R . .
H7C H 0.3398 0.6665 0.3672 0.061 Uiso 1 calc R . .
C8 C 0.5224(9) 0.6624(8) 0.6320(9) 0.042(2) Uiso 0.50 d P B 1
H8A H 0.5364 0.6147 0.6938 0.063 Uiso 0.50 calc PR B 1
H8B H 0.4794 0.7191 0.6611 0.063 Uiso 0.50 calc PR B 1
H8C H 0.5924 0.6871 0.6020 0.063 Uiso 0.50 calc PR B 1
C9 C 0.3131(8) 0.5491(8) 0.6057(9) 0.034(2) Uiso 0.50 d P B 1
H9A H 0.2748 0.4990 0.5592 0.051 Uiso 0.50 calc PR B 1
H9B H 0.2636 0.6053 0.6218 0.051 Uiso 0.50 calc PR B 1
H9C H 0.3366 0.5183 0.6775 0.051 Uiso 0.50 calc PR B 1
C10 C 0.5000 1.0000 0.1500(7) 0.066(3) Uani 1 d S . .
H10 H 0.5000 1.0000 0.0691 0.079 Uiso 1 calc SR . .
C11 C 0.4473(5) 1.0674(5) 0.2212(8) 0.075(2) Uani 1 d . . .
H11 H 0.4041 1.1231 0.1981 0.090 Uiso 1 calc R . .
C12 C 0.4686(7) 1.0390(7) 0.3304(7) 0.094(4) Uani 1 d . . .
H12 H 0.4415 1.0718 0.3965 0.112 Uiso 1 calc R . .
C1A C 0.2989(11) 0.3124(10) 0.2905(13) 0.060(3) Uiso 0.50 d P A 2
H1A1 H 0.3188 0.2744 0.2220 0.090 Uiso 0.50 calc PR A 2
H1A2 H 0.2397 0.2774 0.3307 0.090 Uiso 0.50 calc PR A 2
H1A3 H 0.3630 0.3179 0.3405 0.090 Uiso 0.50 calc PR A 2
C2A C 0.1696(12) 0.3796(11) 0.1310(12) 0.052(3) Uiso 0.50 d P A 2
H2A1 H 0.1393 0.4319 0.0815 0.078 Uiso 0.50 calc PR A 2
H2A2 H 0.1097 0.3402 0.1641 0.078 Uiso 0.50 calc PR A 2
H2A3 H 0.2174 0.3354 0.0863 0.078 Uiso 0.50 calc PR A 2
C3A C 0.1772(11) 0.4928(12) 0.3739(10) 0.058(3) Uiso 0.50 d P A 2
H3A1 H 0.2247 0.4905 0.4411 0.087 Uiso 0.50 calc PR A 2
H3A2 H 0.1109 0.4530 0.3880 0.087 Uiso 0.50 calc PR A 2
H3A3 H 0.1566 0.5625 0.3581 0.087 Uiso 0.50 calc PR A 2
C8A C 0.5760(13) 0.6743(13) 0.5894(14) 0.075(4) Uiso 0.50 d P B 2
H8A1 H 0.6126 0.6306 0.6449 0.113 Uiso 0.50 calc PR B 2
H8A2 H 0.5498 0.7352 0.6277 0.113 Uiso 0.50 calc PR B 2
H8A3 H 0.6281 0.6928 0.5294 0.113 Uiso 0.50 calc PR B 2
C9A C 0.3645(12) 0.5817(11) 0.6357(12) 0.063(3) Uiso 0.50 d P B 2
H9A1 H 0.3933 0.5258 0.6811 0.094 Uiso 0.50 calc PR B 2
H9A2 H 0.2899 0.5657 0.6103 0.094 Uiso 0.50 calc PR B 2
H9A3 H 0.3631 0.6428 0.6822 0.094 Uiso 0.50 calc PR B 2

loop_
_atom_site_aniso_label
_atom_site_aniso_U_11
_atom_site_aniso_U_22
_atom_site_aniso_U_33
_atom_site_aniso_U_23
_atom_site_aniso_U_13
_atom_site_aniso_U_12
Zn1 0.0245(3) 0.0290(3) 0.0246(3) 0.000 0.000 0.0005(3)
K1 0.0533(7) 0.0477(7) 0.0676(9) 0.0093(7) -0.0101(7) -0.0099(6)
N1 0.0258(16) 0.038(2) 0.0273(17) -0.0024(19) -0.0021(14) 0.0002(18)
N2 0.035(3) 0.031(3) 0.026(2) 0.000 0.000 0.009(3)
Si1 0.0270(6) 0.0455(8) 0.0394(7) -0.0088(6) 0.0011(6) -0.0042(6)
Si2 0.0324(7) 0.0489(8) 0.0291(6) 0.0011(6) -0.0059(6) 0.0053(6)
Si3 0.0705(10) 0.0440(8) 0.0280(7) -0.0093(6) -0.0081(7) 0.0195(8)
C4 0.046(3) 0.047(3) 0.046(3) 0.017(3) -0.003(2) 0.006(2)
C5 0.039(3) 0.062(4) 0.054(3) 0.002(3) -0.014(3) 0.012(3)
C6 0.054(4) 0.093(5) 0.031(3) -0.007(3) -0.006(3) 0.005(3)
C7 0.047(3) 0.037(3) 0.038(3) -0.009(2) 0.000(2) 0.007(2)
C10 0.065(5) 0.094(7) 0.040(4) 0.000 0.000 -0.034(7)
C11 0.049(3) 0.034(3) 0.142(7) 0.007(4) 0.000(5) -0.006(3)
C12 0.088(8) 0.130(9) 0.063(4) -0.041(5) 0.023(4) -0.059(6)

loop_
_atom_type_symbol
_atom_type_description
_atom_type_scat_dispersion_real
_atom_type_scat_dispersion_imag
_atom_type_scat_source
C C 0.0033 0.0016 'International Tables Vol C Tables 4.2.6.8 and 6.1.1.4'
H H 0.0000 0.0000 'International Tables Vol C Tables 4.2.6.8 and 6.1.1.4'
K K 0.2009 0.2494 'International Tables Vol C Tables 4.2.6.8 and 6.1.1.4'
N N 0.0061 0.0033 'International Tables Vol C Tables 4.2.6.8 and 6.1.1.4'
Si Si 0.0817 0.0704 'International Tables Vol C Tables 4.2.6.8 and 6.1.1.4'
Zn Zn 0.2839 1.4301 'International Tables Vol C Tables 4.2.6.8 and 6.1.1.4'

loop_
_geom_angle_atom_site_label_1
_geom_angle_atom_site_label_2
_geom_angle_atom_site_label_3
_geom_angle
_geom_angle_site_symmetry_1
_geom_angle_site_symmetry_3
N1 Zn1 N1 123.3(2) 2_665 .
N1 Zn1 N2 118.36(10) 2_665 .
N1 Zn1 N2 118.36(10) . .
C11 K1 C12 27.0(2) . .
C11 K1 C10 27.37(17) . .
C12 K1 C10 44.4(2) . .
C11 K1 C11 44.2(2) . 2_675
C12 K1 C11 43.3(2) . 2_675
C10 K1 C11 27.23(17) . 2_675
C11 K1 C12 43.3(2) . 2_675
C12 K1 C12 25.3(3) . 2_675
C10 K1 C12 44.2(2) . 2_675
C11 K1 C12 26.7(2) 2_675 2_675
C11 K1 C9 75.9(2) . 4_556
C12 K1 C9 69.7(2) . 4_556
C10 K1 C9 103.1(2) . 4_556
C11 K1 C9 113.0(2) 2_675 4_556
C12 K1 C9 91.5(3) 2_675 4_556
Si1 N1 Si2 122.6(2) . .
Si1 N1 Zn1 118.1(2) . .
Si2 N1 Zn1 119.2(2) . .
Si3 N2 Si3 122.5(3) . 2_665
Si3 N2 Zn1 118.74(15) . .
Si3 N2 Zn1 118.74(15) 2_665 .
N1 Si1 C1A 111.1(5) . .
N1 Si1 C3A 114.9(5) . .
C1A Si1 C3A 106.8(7) . .
N1 Si1 C1 111.3(4) . .
C1A Si1 C1 21.8(5) . .
C3A Si1 C1 88.0(6) . .
N1 Si1 C2A 113.8(4) . .
C1A Si1 C2A 88.1(6) . .
C3A Si1 C2A 118.5(6) . .
C1 Si1 C2A 106.9(6) . .
N1 Si1 C2 114.5(5) . .
C1A Si1 C2 104.1(7) . .
C3A Si1 C2 104.6(6) . .
C1 Si1 C2 120.5(6) . .
C2A Si1 C2 18.3(6) . .
N1 Si1 C3 113.4(4) . .
C1A Si1 C3 123.9(6) . .
C3A Si1 C3 21.5(5) . .
C1 Si1 C3 107.6(5) . .
C2A Si1 C3 103.2(6) . .
C2 Si1 C3 86.8(6) . .
N1 Si2 C4 111.5(2) . .
N1 Si2 C6 113.8(3) . .
C4 Si2 C6 106.5(3) . .
N1 Si2 C5 112.2(2) . .
C4 Si2 C5 107.0(3) . .
C6 Si2 C5 105.3(3) . .
N2 Si3 C9A 119.5(5) . .
N2 Si3 C8 121.1(4) . .
C9A Si3 C8 77.5(6) . .
N2 Si3 C7 112.5(2) . .
C9A Si3 C7 112.9(5) . .
C8 Si3 C7 108.8(4) . .
N2 Si3 C8A 106.3(5) . .
C9A Si3 C8A 101.8(7) . .
C8 Si3 C8A 24.4(5) . .
C7 Si3 C8A 101.2(5) . .
N2 Si3 C9 106.2(3) . .
C9A Si3 C9 23.9(5) . .
C8 Si3 C9 101.4(5) . .
C7 Si3 C9 104.8(3) . .
C8A Si3 C9 125.7(6) . .
C11 C10 C11 105.7(9) 2_675 .
C11 C10 K1 77.0(3) 2_675 .
C11 C10 K1 75.7(3) . .
C11 C10 K1 75.7(3) 2_675 2_675
C11 C10 K1 77.0(3) . 2_675
K1 C10 K1 134.0(3) . 2_675
C12 C11 C10 107.5(7) . .
C12 C11 K1 76.8(5) . .
C10 C11 K1 76.9(3) . .
C12 C11 K1 77.1(5) . 2_675
C10 C11 K1 75.8(3) . 2_675
K1 C11 K1 134.0(2) . 2_675
C12 C12 C11 109.6(5) 2_675 .
C12 C12 K1 78.7(7) 2_675 .
C11 C12 K1 76.2(4) . .
C12 C12 K1 75.9(6) 2_675 2_675
C11 C12 K1 76.3(4) . 2_675
K1 C12 K1 133.2(3) . 2_675

loop_
_geom_bond_atom_site_label_1
_geom_bond_atom_site_label_2
_geom_bond_distance
_geom_bond_site_symmetry_2
Zn1 N1 1.961(3) 2_665
Zn1 N1 1.961(3) .
Zn1 N2 1.989(5) .
K1 C11 2.917(6) .
K1 C12 2.925(8) .
K1 C10 2.932(3) .
K1 C11 2.947(7) 2_675
K1 C12 2.957(8) 2_675
K1 C9 3.216(10) 4_556
N1 Si1 1.707(4) .
N1 Si2 1.708(4) .
N2 Si3 1.693(3) .
N2 Si3 1.693(3) 2_665
Si1 C1A 1.858(13) .
Si1 C3A 1.863(12) .
Si1 C1 1.888(10) .
Si1 C2A 1.891(14) .
Si1 C2 1.894(16) .
Si1 C3 1.905(10) .
Si2 C4 1.873(6) .
Si2 C6 1.883(6) .
Si2 C5 1.893(5) .
Si3 C9A 1.712(14) .
Si3 C8 1.808(10) .
Si3 C7 1.871(5) .
Si3 C8A 2.029(15) .
Si3 C9 2.037(10) .
C10 C11 1.384(9) 2_675
C10 C11 1.384(9) .
C10 K1 2.932(3) 2_675
C11 C12 1.362(11) .
C11 K1 2.947(7) 2_675
C12 C12 1.290(18) 2_675
C12 K1 2.957(8) 2_675

loop_
_geom_torsion_atom_site_label_1
_geom_torsion_atom_site_label_2
_geom_torsion_atom_site_label_3
_geom_torsion_atom_site_label_4
_geom_torsion
_geom_torsion_site_symmetry_1
_geom_torsion_site_symmetry_4
N1 Zn1 N1 Si1 135.1(3) 2_665 .
N2 Zn1 N1 Si1 -44.9(3) . .
N1 Zn1 N1 Si2 -47.45(17) 2_665 .
N2 Zn1 N1 Si2 132.55(17) . .
N1 Zn1 N2 Si3 120.90(16) 2_665 .
N1 Zn1 N2 Si3 -59.10(16) . .
N1 Zn1 N2 Si3 -59.10(16) 2_665 2_665
N1 Zn1 N2 Si3 120.90(16) . 2_665
Si2 N1 Si1 C1A 143.1(6) . .
Zn1 N1 Si1 C1A -39.5(6) . .
Si2 N1 Si1 C3A -95.5(5) . .
Zn1 N1 Si1 C3A 81.8(5) . .
Si2 N1 Si1 C1 166.5(4) . .
Zn1 N1 Si1 C1 -16.1(5) . .
Si2 N1 Si1 C2A 45.7(6) . .
Zn1 N1 Si1 C2A -137.0(5) . .
Si2 N1 Si1 C2 25.6(7) . .
Zn1 N1 Si1 C2 -157.0(6) . .
Si2 N1 Si1 C3 -71.9(5) . .
Zn1 N1 Si1 C3 105.4(4) . .
Si1 N1 Si2 C4 166.4(3) . .
Zn1 N1 Si2 C4 -10.9(3) . .
Si1 N1 Si2 C6 -73.0(4) . .
Zn1 N1 Si2 C6 109.7(3) . .
Si1 N1 Si2 C5 46.4(4) . .
Zn1 N1 Si2 C5 -130.9(3) . .
Si3 N2 Si3 C9A -42.8(6) 2_665 .
Zn1 N2 Si3 C9A 137.2(6) . .
Si3 N2 Si3 C8 50.1(4) 2_665 .
Zn1 N2 Si3 C8 -129.9(4) . .
Si3 N2 Si3 C7 -178.7(2) 2_665 .
Zn1 N2 Si3 C7 1.3(2) . .
Si3 N2 Si3 C8A 71.3(5) 2_665 .
Zn1 N2 Si3 C8A -108.7(5) . .
Si3 N2 Si3 C9 -64.5(3) 2_665 .
Zn1 N2 Si3 C9 115.5(3) . .
C11 K1 C10 C11 110.2(8) . 2_675
C12 K1 C10 C11 73.2(5) . 2_675
C12 K1 C10 C11 36.6(5) 2_675 2_675
C9 K1 C10 C11 114.9(4) 4_556 2_675
C12 K1 C10 C11 -37.0(5) . .
C11 K1 C10 C11 -110.2(8) 2_675 .
C12 K1 C10 C11 -73.6(5) 2_675 .
C9 K1 C10 C11 4.7(5) 4_556 .
C11 K1 C10 K1 55.3(4) . 2_675
C12 K1 C10 K1 18.4(3) . 2_675
C11 K1 C10 K1 -54.9(4) 2_675 2_675
C12 K1 C10 K1 -18.2(3) 2_675 2_675
C9 K1 C10 K1 60.07(19) 4_556 2_675
C11 C10 C11 C12 -0.4(4) 2_675 .
K1 C10 C11 C12 71.4(5) . .
K1 C10 C11 C12 -71.2(5) 2_675 .
C11 C10 C11 K1 -71.8(2) 2_675 .
K1 C10 C11 K1 -142.6(2) 2_675 .
C11 C10 C11 K1 70.9(2) 2_675 2_675
K1 C10 C11 K1 142.6(2) . 2_675
C10 K1 C11 C12 -111.8(7) . .
C11 K1 C11 C12 -73.8(5) 2_675 .
C12 K1 C11 C12 -34.8(6) 2_675 .
C9 K1 C11 C12 73.0(5) 4_556 .
C12 K1 C11 C10 111.8(7) . .
C11 K1 C11 C10 38.0(5) 2_675 .
C12 K1 C11 C10 77.0(5) 2_675 .
C9 K1 C11 C10 -175.2(5) 4_556 .
C12 K1 C11 K1 56.9(5) . 2_675
C10 K1 C11 K1 -54.9(4) . 2_675
C11 K1 C11 K1 -16.9(5) 2_675 2_675
C12 K1 C11 K1 22.1(4) 2_675 2_675
C9 K1 C11 K1 129.9(5) 4_556 2_675
C10 C11 C12 C12 1.0(11) . 2_675
K1 C11 C12 C12 72.5(9) . 2_675
K1 C11 C12 C12 -69.3(9) 2_675 2_675
C10 C11 C12 K1 -71.5(4) . .
K1 C11 C12 K1 -141.8(2) 2_675 .
C10 C11 C12 K1 70.3(4) . 2_675
K1 C11 C12 K1 141.8(2) . 2_675
C11 K1 C12 C12 -113.7(6) . 2_675
C10 K1 C12 C12 -76.1(3) . 2_675
C11 K1 C12 C12 -36.5(3) 2_675 2_675
C9 K1 C12 C12 147.6(3) 4_556 2_675
C10 K1 C12 C11 37.6(4) . .
C11 K1 C12 C11 77.2(6) 2_675 .
C12 K1 C12 C11 113.7(6) 2_675 .
C9 K1 C12 C11 -98.7(5) 4_556 .
C11 K1 C12 K1 -55.5(4) . 2_675
C10 K1 C12 K1 -18.0(3) . 2_675
C11 K1 C12 K1 21.7(4) 2_675 2_675
C12 K1 C12 K1 58.2(5) 2_675 2_675
C9 K1 C12 K1 -154.3(5) 4_556 2_675
